data_4503903
loop_
_publ_author_name
'Chen, Lianqing'
'Yang, Chuluo'
'Li, Ming'
'Qin, Jingui'
'Gao, Jia'
'You, Han'
'Ma, Dongge'

_publ_section_title
;
 Supramolecular Architectures, Photophysics, and Electroluminescence of
 1,3,4-Oxadiazole-Based Iridium(III) Complexes:&#x00A0; From \m-Dichloro
 Bridged Dimer to Mononuclear Complexes
;
_journal_issue 1
_journal_name_full 'Crystal Growth &amp; Design'
_journal_page_first 39
_journal_paper_doi 10.1021/cg060323s
_journal_volume 7
_journal_year 2007
_chemical_formula_sum 'C36 H36 Ir N4 O4 P S2'
_chemical_formula_weight 875.98
_chemical_name_systematic
;
Bis(2,5-di-p-tolyl-1,3,4-oxadiazolyl-C2,N)iridium(O,O'-diethyldithiophosphate)
;
_space_group_IT_number 2
_symmetry_space_group_name_Hall '-P 1'
_symmetry_space_group_name_H-M 'P -1'
_atom_sites_solution_hydrogens geom
_atom_sites_solution_primary direct
_atom_sites_solution_secondary difmap
_audit_creation_method SHELXL-97
_cell_angle_alpha 70.35(3)
_cell_angle_beta 75.84(3)
_cell_angle_gamma 89.60(3)
_cell_formula_units_Z 2
_cell_length_a 11.943(2)
_cell_length_b 11.978(2)
_cell_length_c 13.793(3)
_cell_measurement_temperature 293(2)
_cell_volume 1795.6(7)
_computing_structure_refinement 'SHELXL-97 (Sheldrick, 1997)'
_computing_structure_solution 'SHELXS-97 (Sheldrick, 1990)'
_diffrn_ambient_temperature 293(2)
_diffrn_measured_fraction_theta_full 0.987
_diffrn_measured_fraction_theta_max 0.987
_diffrn_radiation_monochromator graphite
_diffrn_radiation_source 'fine-focus sealed tube'
_diffrn_radiation_type MoK\a
_diffrn_radiation_wavelength 0.71073
_diffrn_reflns_av_R_equivalents 0.0000
_diffrn_reflns_av_sigmaI/netI 0.0357
_diffrn_reflns_limit_h_max 15
_diffrn_reflns_limit_h_min 0
_diffrn_reflns_limit_k_max 15
_diffrn_reflns_limit_k_min -15
_diffrn_reflns_limit_l_max 17
_diffrn_reflns_limit_l_min -17
_diffrn_reflns_number 8129
_diffrn_reflns_theta_full 27.48
_diffrn_reflns_theta_max 27.48
_diffrn_reflns_theta_min 1.62
_exptl_absorpt_coefficient_mu 3.923
_exptl_absorpt_correction_T_max 0.7443
_exptl_absorpt_correction_T_min 0.6504
_exptl_crystal_density_diffrn 1.620
_exptl_crystal_density_method 'not measured'
_exptl_crystal_F_000 872
_exptl_crystal_size_max 0.12
_exptl_crystal_size_mid 0.10
_exptl_crystal_size_min 0.08
_refine_diff_density_max 0.625
_refine_diff_density_min -1.824
_refine_diff_density_rms 0.253
_refine_ls_extinction_method none
_refine_ls_goodness_of_fit_ref 1.095
_refine_ls_hydrogen_treatment mixed
_refine_ls_matrix_type full
_refine_ls_number_parameters 448
_refine_ls_number_reflns 8129
_refine_ls_number_restraints 0
_refine_ls_restrained_S_all 1.095
_refine_ls_R_factor_all 0.0410
_refine_ls_R_factor_gt 0.0308
_refine_ls_shift/su_max 0.001
_refine_ls_shift/su_mean 0.000
_refine_ls_structure_factor_coef Fsqd
_refine_ls_weighting_details 'calc w=1/[\s^2^(Fo^2^)+(0.0523P)^2^+0.0000P] where P=(Fo^2^+2Fc^2^)/3'
_refine_ls_weighting_scheme calc
_refine_ls_wR_factor_gt 0.0752
_refine_ls_wR_factor_ref 0.0853
_reflns_number_gt 7082
_reflns_number_total 8129
_reflns_threshold_expression >2sigma(I)
_cod_data_source_file cg060323ssi20060601_020341.cif
_cod_data_source_block complex_3
_cod_depositor_comments
;
 Replacing the "&#x00A1;&#x00AF;" substring with the "'" symbol in the
 _chemical_name_systematic data items value.

 Antanas Vaitkus,
 2017-03-29
;
_cod_original_cell_volume 1795.6(6)
_cod_database_code 4503903

loop_
_symmetry_equiv_pos_as_xyz
'x, y, z'
'-x, -y, -z'

loop_
_atom_site_label
_atom_site_type_symbol
_atom_site_fract_x
_atom_site_fract_y
_atom_site_fract_z
_atom_site_U_iso_or_equiv
_atom_site_adp_type
_atom_site_occupancy
_atom_site_symmetry_multiplicity
_atom_site_calc_flag
_atom_site_refinement_flags
_atom_site_disorder_assembly
_atom_site_disorder_group
C1 C 0.3374(3) 1.0090(4) 0.0611(3) 0.0387(8) Uani 1 1 d . . .
C2 C 0.3213(3) 1.0526(4) 0.1469(3) 0.0388(8) Uani 1 1 d . . .
C3 C 0.3603(4) 1.1723(4) 0.1190(4) 0.0517(11) Uani 1 1 d . . .
H3 H 0.3508 1.2055 0.1722 0.062 Uiso 1 1 calc R . .
C4 C 0.4121(4) 1.2419(4) 0.0156(4) 0.0554(11) Uani 1 1 d . . .
C5 C 0.4255(4) 1.1956(4) -0.0662(4) 0.0543(11) Uani 1 1 d . . .
H5 H 0.4592 1.2436 -0.1362 0.065 Uiso 1 1 calc R . .
C6 C 0.3891(4) 1.0787(4) -0.0435(3) 0.0442(9) Uani 1 1 d . . .
H6 H 0.3990 1.0469 -0.0977 0.053 Uiso 1 1 calc R . .
C7 C 0.4547(6) 1.3699(5) -0.0099(6) 0.086(2) Uani 1 1 d . . .
H7A H 0.4380 1.3885 0.0544 0.130 Uiso 1 1 calc R . .
H7B H 0.4162 1.4216 -0.0591 0.130 Uiso 1 1 calc R . .
H7C H 0.5368 1.3807 -0.0412 0.130 Uiso 1 1 calc R . .
C8 C 0.2989(3) 0.8861(3) 0.1001(3) 0.0381(8) Uani 1 1 d . . .
C9 C 0.2353(4) 0.7093(4) 0.1267(3) 0.0437(9) Uani 1 1 d . . .
C10 C 0.2033(4) 0.6075(4) 0.1002(4) 0.0494(10) Uani 1 1 d . . .
C11 C 0.2066(6) 0.6189(4) -0.0030(4) 0.0654(14) Uani 1 1 d . . .
H11 H 0.2314 0.6912 -0.0581 0.078 Uiso 1 1 calc R . .
C12 C 0.1721(6) 0.5204(5) -0.0235(4) 0.0724(16) Uani 1 1 d . . .
H12 H 0.1737 0.5279 -0.0932 0.087 Uiso 1 1 calc R . .
C13 C 0.1357(5) 0.4123(4) 0.0557(4) 0.0601(12) Uani 1 1 d . . .
C14 C 0.1310(6) 0.4035(5) 0.1584(5) 0.0716(15) Uani 1 1 d . . .
H14 H 0.1045 0.3316 0.2135 0.086 Uiso 1 1 calc R . .
C15 C 0.1653(5) 0.5000(4) 0.1811(4) 0.0665(14) Uani 1 1 d . . .
H15 H 0.1626 0.4924 0.2510 0.080 Uiso 1 1 calc R . .
C16 C 0.0983(6) 0.3058(5) 0.0329(5) 0.0834(19) Uani 1 1 d . . .
H16A H 0.0765 0.3320 -0.0332 0.125 Uiso 1 1 calc R . .
H16B H 0.0334 0.2615 0.0894 0.125 Uiso 1 1 calc R . .
H16C H 0.1613 0.2560 0.0281 0.125 Uiso 1 1 calc R . .
C17 C 0.0357(3) 1.0509(3) 0.3203(3) 0.0372(8) Uani 1 1 d . . .
C18 C 0.0906(3) 0.9718(3) 0.2714(3) 0.0342(8) Uani 1 1 d . . .
C19 C 0.0293(4) 0.9372(4) 0.2100(3) 0.0426(9) Uani 1 1 d . . .
H19 H 0.0606 0.8838 0.1770 0.051 Uiso 1 1 calc R . .
C20 C -0.0752(4) 0.9791(4) 0.1967(3) 0.0488(10) Uani 1 1 d . . .
C21 C -0.1268(4) 1.0539(5) 0.2487(4) 0.0572(12) Uani 1 1 d . . .
H21 H -0.1993 1.0791 0.2421 0.069 Uiso 1 1 calc R . .
C22 C -0.0712(4) 1.0914(4) 0.3105(4) 0.0502(10) Uani 1 1 d . . .
H22 H -0.1050 1.1427 0.3449 0.060 Uiso 1 1 calc R . .
C23 C -0.1352(5) 0.9417(6) 0.1264(5) 0.0723(16) Uani 1 1 d . . .
H23A H -0.1353 1.0090 0.0642 0.108 Uiso 1 1 calc R . .
H23B H -0.2136 0.9117 0.1651 0.108 Uiso 1 1 calc R . .
H23C H -0.0948 0.8806 0.1053 0.108 Uiso 1 1 calc R . .
C24 C 0.1086(3) 1.0867(3) 0.3743(3) 0.0373(8) Uani 1 1 d . . .
C25 C 0.1846(3) 1.1630(4) 0.4642(3) 0.0412(9) Uani 1 1 d . . .
C26 C 0.1881(4) 1.2350(4) 0.5297(3) 0.0471(10) Uani 1 1 d . . .
C27 C 0.1004(4) 1.3089(4) 0.5457(4) 0.0598(12) Uani 1 1 d . . .
H27 H 0.0396 1.3137 0.5136 0.072 Uiso 1 1 calc R . .
C28 C 0.1046(5) 1.3755(5) 0.6103(5) 0.0699(15) Uani 1 1 d . . .
H28 H 0.0451 1.4234 0.6224 0.084 Uiso 1 1 calc R . .
C29 C 0.1942(5) 1.3719(5) 0.6561(4) 0.0654(14) Uani 1 1 d . . .
C30 C 0.2793(5) 1.2982(5) 0.6410(4) 0.0666(14) Uani 1 1 d . . .
H30 H 0.3396 1.2944 0.6735 0.080 Uiso 1 1 calc R . .
C31 C 0.2780(4) 1.2286(5) 0.5782(4) 0.0571(12) Uani 1 1 d . . .
H31 H 0.3366 1.1786 0.5689 0.068 Uiso 1 1 calc R . .
C32 C 0.1981(6) 1.4484(6) 0.7247(5) 0.095(2) Uani 1 1 d . . .
H32A H 0.2309 1.5271 0.6797 0.142 Uiso 1 1 calc R . .
H32B H 0.2449 1.4137 0.7730 0.142 Uiso 1 1 calc R . .
H32C H 0.1209 1.4522 0.7645 0.142 Uiso 1 1 calc R . .
C33 C 0.4042(6) 0.8322(5) 0.5972(4) 0.0741(16) Uani 1 1 d . . .
H33A H 0.4647 0.8942 0.5515 0.089 Uiso 1 1 calc R . .
H33B H 0.3302 0.8665 0.6004 0.089 Uiso 1 1 calc R . .
C34 C 0.4223(8) 0.7850(8) 0.7029(5) 0.106(3) Uani 1 1 d . . .
H34A H 0.3567 0.7319 0.7502 0.159 Uiso 1 1 calc R . .
H34B H 0.4314 0.8492 0.7280 0.159 Uiso 1 1 calc R . .
H34C H 0.4908 0.7425 0.7007 0.159 Uiso 1 1 calc R . .
C35 C 0.3652(7) 0.5687(7) 0.3928(8) 0.110(3) Uani 1 1 d . . .
H35A H 0.3486 0.6329 0.3342 0.132 Uiso 1 1 calc R A 1
H35B H 0.2928 0.5206 0.4320 0.132 Uiso 1 1 calc R A 1
C36 C 0.4401(7) 0.4979(6) 0.3482(5) 0.091(2) Uani 1 1 d . B .
H36A H 0.5139 0.5419 0.3108 0.137 Uiso 1 1 calc R . .
H36B H 0.4076 0.4758 0.2995 0.137 Uiso 1 1 calc R . .
H36C H 0.4501 0.4276 0.4038 0.137 Uiso 1 1 calc R . .
Ir1 Ir 0.249843(12) 0.931877(13) 0.293806(11) 0.03637(6) Uani 1 1 d . . .
N1 N 0.2628(3) 0.8300(3) 0.2019(3) 0.0411(7) Uani 1 1 d . . .
N2 N 0.2210(3) 0.7148(3) 0.2206(3) 0.0477(9) Uani 1 1 d . . .
N3 N 0.2108(3) 1.0488(3) 0.3722(3) 0.0402(7) Uani 1 1 d . . .
N4 N 0.2614(3) 1.0985(3) 0.4319(3) 0.0457(8) Uani 1 1 d . . .
O1 O 0.2851(3) 0.8138(2) 0.0462(2) 0.0428(6) Uani 1 1 d . . .
O2 O 0.0863(2) 1.1606(2) 0.4306(2) 0.0418(6) Uani 1 1 d . . .
O3 O 0.4060(3) 0.7368(3) 0.5540(3) 0.0622(9) Uani 1 1 d . B .
O4 O 0.3953(6) 0.6177(6) 0.4569(5) 0.0498(15) Uani 0.60 1 d P B 1
O4' O 0.4235(9) 0.6677(10) 0.3957(11) 0.070(3) Uani 0.40 1 d P B 2
P1 P 0.36412(12) 0.75390(12) 0.45071(11) 0.0557(3) Uani 1 1 d . . .
S1 S 0.19473(10) 0.76547(11) 0.46995(9) 0.0499(3) Uani 1 1 d . B .
S2 S 0.44338(11) 0.89424(16) 0.32844(10) 0.0680(4) Uani 1 1 d . B .

loop_
_atom_site_aniso_label
_atom_site_aniso_U_11
_atom_site_aniso_U_22
_atom_site_aniso_U_33
_atom_site_aniso_U_23
_atom_site_aniso_U_13
_atom_site_aniso_U_12
C1 0.035(2) 0.048(2) 0.0392(19) -0.0186(17) -0.0140(16) 0.0080(16)
C2 0.034(2) 0.045(2) 0.044(2) -0.0197(17) -0.0170(16) 0.0050(16)
C3 0.045(2) 0.059(3) 0.061(3) -0.032(2) -0.017(2) 0.003(2)
C4 0.044(2) 0.051(3) 0.068(3) -0.020(2) -0.010(2) -0.004(2)
C5 0.043(2) 0.064(3) 0.050(2) -0.015(2) -0.009(2) -0.002(2)
C6 0.041(2) 0.055(2) 0.041(2) -0.0189(19) -0.0144(17) 0.0054(18)
C7 0.078(4) 0.063(4) 0.109(5) -0.034(3) -0.001(4) -0.019(3)
C8 0.040(2) 0.046(2) 0.0367(19) -0.0213(17) -0.0170(16) 0.0131(17)
C9 0.054(3) 0.041(2) 0.040(2) -0.0171(17) -0.0143(18) 0.0143(18)
C10 0.060(3) 0.046(2) 0.049(2) -0.024(2) -0.014(2) 0.012(2)
C11 0.104(4) 0.045(3) 0.049(3) -0.020(2) -0.017(3) -0.003(3)
C12 0.103(5) 0.070(4) 0.057(3) -0.034(3) -0.025(3) -0.004(3)
C13 0.069(3) 0.049(3) 0.069(3) -0.027(2) -0.020(3) 0.000(2)
C14 0.099(5) 0.051(3) 0.062(3) -0.015(2) -0.021(3) -0.006(3)
C15 0.100(4) 0.052(3) 0.050(3) -0.021(2) -0.019(3) 0.003(3)
C16 0.107(5) 0.065(4) 0.092(4) -0.040(3) -0.032(4) -0.008(3)
C17 0.035(2) 0.043(2) 0.041(2) -0.0196(17) -0.0161(16) 0.0062(15)
C18 0.0350(19) 0.0371(19) 0.0347(18) -0.0163(15) -0.0109(15) 0.0019(15)
C19 0.042(2) 0.054(2) 0.041(2) -0.0237(19) -0.0193(17) 0.0054(18)
C20 0.045(2) 0.061(3) 0.045(2) -0.019(2) -0.0191(19) -0.001(2)
C21 0.039(2) 0.077(3) 0.067(3) -0.029(3) -0.028(2) 0.016(2)
C22 0.042(2) 0.060(3) 0.056(3) -0.027(2) -0.017(2) 0.015(2)
C23 0.062(3) 0.104(5) 0.074(3) -0.045(3) -0.039(3) 0.005(3)
C24 0.038(2) 0.042(2) 0.0372(19) -0.0200(16) -0.0097(16) 0.0050(16)
C25 0.038(2) 0.051(2) 0.040(2) -0.0233(18) -0.0098(17) -0.0016(17)
C26 0.043(2) 0.057(3) 0.047(2) -0.029(2) -0.0049(19) -0.0037(19)
C27 0.055(3) 0.067(3) 0.074(3) -0.045(3) -0.018(2) 0.006(2)
C28 0.066(3) 0.075(4) 0.086(4) -0.056(3) -0.011(3) 0.008(3)
C29 0.069(3) 0.081(4) 0.057(3) -0.046(3) -0.002(2) -0.015(3)
C30 0.064(3) 0.090(4) 0.062(3) -0.045(3) -0.018(3) -0.007(3)
C31 0.053(3) 0.074(3) 0.059(3) -0.040(3) -0.017(2) 0.004(2)
C32 0.113(5) 0.106(5) 0.086(4) -0.074(4) -0.005(4) -0.020(4)
C33 0.103(5) 0.072(4) 0.065(3) -0.036(3) -0.036(3) 0.016(3)
C34 0.139(7) 0.131(7) 0.073(4) -0.050(4) -0.051(5) 0.028(5)
C35 0.095(5) 0.085(5) 0.185(9) -0.086(6) -0.045(6) 0.027(4)
C36 0.135(6) 0.071(4) 0.085(4) -0.044(4) -0.036(4) 0.028(4)
Ir1 0.03720(10) 0.04649(10) 0.03531(9) -0.02166(7) -0.01668(6) 0.01256(6)
N1 0.050(2) 0.0422(18) 0.0379(17) -0.0171(14) -0.0186(15) 0.0141(15)
N2 0.066(2) 0.0418(19) 0.0404(18) -0.0186(15) -0.0173(17) 0.0153(17)
N3 0.0368(18) 0.055(2) 0.0414(17) -0.0281(16) -0.0166(14) 0.0086(15)
N4 0.0406(19) 0.063(2) 0.0474(19) -0.0337(18) -0.0148(16) 0.0027(16)
O1 0.0527(17) 0.0473(16) 0.0358(13) -0.0218(12) -0.0141(12) 0.0084(13)
O2 0.0392(15) 0.0489(16) 0.0502(16) -0.0305(13) -0.0157(12) 0.0068(12)
O3 0.082(2) 0.0563(19) 0.068(2) -0.0254(17) -0.0498(19) 0.0221(17)
O4 0.065(4) 0.045(3) 0.045(3) -0.013(3) -0.029(3) 0.023(3)
O4' 0.057(6) 0.061(7) 0.118(10) -0.062(7) -0.027(7) 0.016(5)
P1 0.0587(7) 0.0705(8) 0.0645(7) -0.0426(7) -0.0374(6) 0.0325(6)
S1 0.0508(6) 0.0592(7) 0.0429(5) -0.0189(5) -0.0162(5) 0.0159(5)
S2 0.0401(6) 0.1197(12) 0.0455(6) -0.0267(7) -0.0165(5) 0.0269(7)

loop_
_atom_type_symbol
_atom_type_description
_atom_type_scat_dispersion_real
_atom_type_scat_dispersion_imag
_atom_type_scat_source
C C 0.0033 0.0016 'International Tables Vol C Tables 4.2.6.8 and 6.1.1.4'
H H 0.0000 0.0000 'International Tables Vol C Tables 4.2.6.8 and 6.1.1.4'
N N 0.0061 0.0033 'International Tables Vol C Tables 4.2.6.8 and 6.1.1.4'
O O 0.0106 0.0060 'International Tables Vol C Tables 4.2.6.8 and 6.1.1.4'
P P 0.1023 0.0942 'International Tables Vol C Tables 4.2.6.8 and 6.1.1.4'
S S 0.1246 0.1234 'International Tables Vol C Tables 4.2.6.8 and 6.1.1.4'
Ir Ir -1.4442 7.9887 'International Tables Vol C Tables 4.2.6.8 and 6.1.1.4'

loop_
_geom_angle_atom_site_label_1
_geom_angle_atom_site_label_2
_geom_angle_atom_site_label_3
_geom_angle
C6 C1 C2 122.7(4)
C6 C1 C8 127.1(4)
C2 C1 C8 110.1(3)
C3 C2 C1 115.6(4)
C3 C2 Ir1 128.9(3)
C1 C2 Ir1 115.5(3)
C4 C3 C2 122.2(4)
C4 C3 H3 118.9
C2 C3 H3 118.9
C3 C4 C5 120.3(4)
C3 C4 C7 120.0(5)
C5 C4 C7 119.6(5)
C6 C5 C4 120.1(4)
C6 C5 H5 120.0
C4 C5 H5 120.0
C5 C6 C1 119.1(4)
C5 C6 H6 120.4
C1 C6 H6 120.4
C4 C7 H7A 109.5
C4 C7 H7B 109.5
H7A C7 H7B 109.5
C4 C7 H7C 109.5
H7A C7 H7C 109.5
H7B C7 H7C 109.5
N1 C8 O1 110.3(4)
N1 C8 C1 119.8(3)
O1 C8 C1 129.7(3)
N2 C9 O1 113.3(4)
N2 C9 C10 126.9(4)
O1 C9 C10 119.8(3)
C11 C10 C15 119.9(4)
C11 C10 C9 121.0(4)
C15 C10 C9 119.1(4)
C10 C11 C12 118.7(5)
C10 C11 H11 120.7
C12 C11 H11 120.7
C13 C12 C11 122.1(5)
C13 C12 H12 118.9
C11 C12 H12 118.9
C14 C13 C12 118.2(4)
C14 C13 C16 119.9(5)
C12 C13 C16 121.8(5)
C13 C14 C15 120.9(5)
C13 C14 H14 119.6
C15 C14 H14 119.6
C10 C15 C14 120.1(5)
C10 C15 H15 119.9
C14 C15 H15 119.9
C13 C16 H16A 109.5
C13 C16 H16B 109.5
H16A C16 H16B 109.5
C13 C16 H16C 109.5
H16A C16 H16C 109.5
H16B C16 H16C 109.5
C22 C17 C18 123.3(4)
C22 C17 C24 126.1(4)
C18 C17 C24 110.4(3)
C19 C18 C17 115.0(3)
C19 C18 Ir1 129.7(3)
C17 C18 Ir1 115.3(3)
C20 C19 C18 122.6(4)
C20 C19 H19 118.7
C18 C19 H19 118.7
C19 C20 C21 120.2(4)
C19 C20 C23 120.1(4)
C21 C20 C23 119.8(4)
C20 C21 C22 120.2(4)
C20 C21 H21 119.9
C22 C21 H21 119.9
C21 C22 C17 118.6(4)
C21 C22 H22 120.7
C17 C22 H22 120.7
C20 C23 H23A 109.5
C20 C23 H23B 109.5
H23A C23 H23B 109.5
C20 C23 H23C 109.5
H23A C23 H23C 109.5
H23B C23 H23C 109.5
N3 C24 O2 111.2(3)
N3 C24 C17 120.8(3)
O2 C24 C17 128.0(3)
N4 C25 O2 113.2(3)
N4 C25 C26 129.6(4)
O2 C25 C26 117.2(4)
C31 C26 C27 119.8(4)
C31 C26 C25 120.0(4)
C27 C26 C25 120.2(4)
C28 C27 C26 119.1(5)
C28 C27 H27 120.4
C26 C27 H27 120.4
C29 C28 C27 121.4(5)
C29 C28 H28 119.3
C27 C28 H28 119.3
C28 C29 C30 119.1(4)
C28 C29 C32 120.3(6)
C30 C29 C32 120.6(5)
C29 C30 C31 121.6(5)
C29 C30 H30 119.2
C31 C30 H30 119.2
C26 C31 C30 118.9(5)
C26 C31 H31 120.5
C30 C31 H31 120.5
C29 C32 H32A 109.5
C29 C32 H32B 109.5
H32A C32 H32B 109.5
C29 C32 H32C 109.5
H32A C32 H32C 109.5
H32B C32 H32C 109.5
C34 C33 O3 109.2(5)
C34 C33 H33A 109.8
O3 C33 H33A 109.8
C34 C33 H33B 109.8
O3 C33 H33B 109.8
H33A C33 H33B 108.3
C33 C34 H34A 109.5
C33 C34 H34B 109.5
H34A C34 H34B 109.5
C33 C34 H34C 109.5
H34A C34 H34C 109.5
H34B C34 H34C 109.5
O4 C35 O4' 35.9(5)
O4 C35 C36 120.7(7)
O4' C35 C36 112.8(8)
O4 C35 H35A 107.1
O4' C35 H35A 77.6
C36 C35 H35A 107.1
O4 C35 H35B 107.1
O4' C35 H35B 136.5
C36 C35 H35B 107.1
H35A C35 H35B 106.8
C35 C36 H36A 109.5
C35 C36 H36B 109.5
H36A C36 H36B 109.5
C35 C36 H36C 109.5
H36A C36 H36C 109.5
H36B C36 H36C 109.5
N1 Ir1 N3 168.32(13)
N1 Ir1 C18 89.54(14)
N3 Ir1 C18 79.34(14)
N1 Ir1 C2 78.67(14)
N3 Ir1 C2 97.42(15)
C18 Ir1 C2 88.88(15)
N1 Ir1 S2 94.82(11)
N3 Ir1 S2 96.28(10)
C18 Ir1 S2 175.62(10)
C2 Ir1 S2 91.52(12)
N1 Ir1 S1 96.79(10)
N3 Ir1 S1 88.75(11)
C18 Ir1 S1 100.31(12)
C2 Ir1 S1 169.78(11)
S2 Ir1 S1 79.66(6)
C8 N1 N2 109.5(3)
C8 N1 Ir1 115.6(3)
N2 N1 Ir1 133.6(3)
C9 N2 N1 104.0(3)
C24 N3 N4 107.8(3)
C24 N3 Ir1 114.1(2)
N4 N3 Ir1 138.0(3)
C25 N4 N3 104.6(3)
C8 O1 C9 102.8(3)
C24 O2 C25 103.1(3)
C33 O3 P1 121.1(3)
C35 O4 P1 121.0(5)
C35 O4' P1 123.7(8)
O4' P1 O3 109.4(5)
O4' P1 O4 30.3(5)
O3 P1 O4 90.2(2)
O4' P1 S2 91.8(5)
O3 P1 S2 113.21(16)
O4 P1 S2 121.5(2)
O4' P1 S1 118.5(4)
O3 P1 S1 114.28(17)
O4 P1 S1 109.5(3)
S2 P1 S1 107.58(8)
P1 S1 Ir1 85.19(7)
P1 S2 Ir1 86.13(7)

loop_
_geom_bond_atom_site_label_1
_geom_bond_atom_site_label_2
_geom_bond_distance
C1 C6 1.386(6)
C1 C2 1.419(5)
C1 C8 1.422(6)
C2 C3 1.403(6)
C2 Ir1 2.032(4)
C3 C4 1.373(7)
C3 H3 0.9300
C4 C5 1.392(7)
C4 C7 1.514(7)
C5 C6 1.377(6)
C5 H5 0.9300
C6 H6 0.9300
C7 H7A 0.9600
C7 H7B 0.9600
C7 H7C 0.9600
C8 N1 1.296(5)
C8 O1 1.351(4)
C9 N2 1.288(5)
C9 O1 1.380(5)
C9 C10 1.463(6)
C10 C11 1.375(6)
C10 C15 1.379(7)
C11 C12 1.390(7)
C11 H11 0.9300
C12 C13 1.372(8)
C12 H12 0.9300
C13 C14 1.371(7)
C13 C16 1.508(7)
C14 C15 1.384(7)
C14 H14 0.9300
C15 H15 0.9300
C16 H16A 0.9600
C16 H16B 0.9600
C16 H16C 0.9600
C17 C22 1.384(6)
C17 C18 1.410(5)
C17 C24 1.426(5)
C18 C19 1.403(5)
C18 Ir1 2.029(4)
C19 C20 1.372(6)
C19 H19 0.9300
C20 C21 1.380(6)
C20 C23 1.514(6)
C21 C22 1.382(6)
C21 H21 0.9300
C22 H22 0.9300
C23 H23A 0.9600
C23 H23B 0.9600
C23 H23C 0.9600
C24 N3 1.296(5)
C24 O2 1.348(4)
C25 N4 1.287(5)
C25 O2 1.367(5)
C25 C26 1.450(5)
C26 C31 1.387(7)
C26 C27 1.391(6)
C27 C28 1.390(6)
C27 H27 0.9300
C28 C29 1.363(8)
C28 H28 0.9300
C29 C30 1.365(8)
C29 C32 1.530(6)
C30 C31 1.393(6)
C30 H30 0.9300
C31 H31 0.9300
C32 H32A 0.9600
C32 H32B 0.9600
C32 H32C 0.9600
C33 C34 1.445(8)
C33 O3 1.453(6)
C33 H33A 0.9700
C33 H33B 0.9700
C34 H34A 0.9600
C34 H34B 0.9600
C34 H34C 0.9600
C35 O4 1.328(9)
C35 O4' 1.396(12)
C35 C36 1.403(8)
C35 H35A 0.9700
C35 H35B 0.9700
C36 H36A 0.9600
C36 H36B 0.9600
C36 H36C 0.9600
Ir1 N1 2.015(3)
Ir1 N3 2.028(3)
Ir1 S2 2.4809(13)
Ir1 S1 2.5076(16)
N1 N2 1.389(5)
N3 N4 1.406(4)
O3 P1 1.573(3)
O4 P1 1.650(6)
O4' P1 1.548(9)
P1 S2 1.975(2)
P1 S1 1.9851(18)

loop_
_geom_torsion_atom_site_label_1
_geom_torsion_atom_site_label_2
_geom_torsion_atom_site_label_3
_geom_torsion_atom_site_label_4
_geom_torsion
C6 C1 C2 C3 0.6(6)
C8 C1 C2 C3 177.6(4)
C6 C1 C2 Ir1 -177.5(3)
C8 C1 C2 Ir1 -0.4(4)
C1 C2 C3 C4 -0.9(6)
Ir1 C2 C3 C4 176.9(3)
C2 C3 C4 C5 1.3(7)
C2 C3 C4 C7 -178.8(5)
C3 C4 C5 C6 -1.4(7)
C7 C4 C5 C6 178.8(5)
C4 C5 C6 C1 1.1(7)
C2 C1 C6 C5 -0.7(6)
C8 C1 C6 C5 -177.2(4)
C6 C1 C8 N1 173.0(4)
C2 C1 C8 N1 -3.9(5)
C6 C1 C8 O1 -12.2(7)
C2 C1 C8 O1 170.9(4)
N2 C9 C10 C11 169.7(5)
O1 C9 C10 C11 -9.3(7)
N2 C9 C10 C15 -7.8(7)
O1 C9 C10 C15 173.1(4)
C15 C10 C11 C12 -0.6(9)
C9 C10 C11 C12 -178.1(5)
C10 C11 C12 C13 -0.4(10)
C11 C12 C13 C14 1.6(10)
C11 C12 C13 C16 180.0(6)
C12 C13 C14 C15 -1.8(9)
C16 C13 C14 C15 179.8(6)
C11 C10 C15 C14 0.3(9)
C9 C10 C15 C14 178.0(5)
C13 C14 C15 C10 0.9(9)
C22 C17 C18 C19 0.8(6)
C24 C17 C18 C19 -176.0(4)
C22 C17 C18 Ir1 177.7(3)
C24 C17 C18 Ir1 0.9(4)
C17 C18 C19 C20 1.2(6)
Ir1 C18 C19 C20 -175.1(3)
C18 C19 C20 C21 -3.1(7)
C18 C19 C20 C23 177.9(4)
C19 C20 C21 C22 3.0(7)
C23 C20 C21 C22 -178.1(5)
C20 C21 C22 C17 -1.0(7)
C18 C17 C22 C21 -0.9(7)
C24 C17 C22 C21 175.3(4)
C22 C17 C24 N3 -175.3(4)
C18 C17 C24 N3 1.4(6)
C22 C17 C24 O2 3.8(7)
C18 C17 C24 O2 -179.5(4)
N4 C25 C26 C31 -8.4(7)
O2 C25 C26 C31 171.2(4)
N4 C25 C26 C27 172.8(5)
O2 C25 C26 C27 -7.6(6)
C31 C26 C27 C28 0.1(8)
C25 C26 C27 C28 178.9(5)
C26 C27 C28 C29 1.5(9)
C27 C28 C29 C30 -2.3(9)
C27 C28 C29 C32 178.6(6)
C28 C29 C30 C31 1.4(9)
C32 C29 C30 C31 -179.5(5)
C27 C26 C31 C30 -1.0(8)
C25 C26 C31 C30 -179.8(5)
C29 C30 C31 C26 0.2(8)
C19 C18 Ir1 N1 -1.9(4)
C17 C18 Ir1 N1 -178.3(3)
C19 C18 Ir1 N3 174.5(4)
C17 C18 Ir1 N3 -1.8(3)
C19 C18 Ir1 C2 76.7(4)
C17 C18 Ir1 C2 -99.6(3)
C19 C18 Ir1 S2 172.0(12)
C17 C18 Ir1 S2 -4.3(16)
C19 C18 Ir1 S1 -98.8(4)
C17 C18 Ir1 S1 84.9(3)
C3 C2 Ir1 N1 -175.0(4)
C1 C2 Ir1 N1 2.7(3)
C3 C2 Ir1 N3 16.1(4)
C1 C2 Ir1 N3 -166.1(3)
C3 C2 Ir1 C18 95.2(4)
C1 C2 Ir1 C18 -87.0(3)
C3 C2 Ir1 S2 -80.4(4)
C1 C2 Ir1 S2 97.3(3)
C3 C2 Ir1 S1 -110.6(6)
C1 C2 Ir1 S1 67.2(7)
O1 C8 N1 N2 -0.7(5)
C1 C8 N1 N2 175.1(3)
O1 C8 N1 Ir1 -169.4(2)
C1 C8 N1 Ir1 6.4(5)
N3 Ir1 N1 C8 66.6(8)
C18 Ir1 N1 C8 84.1(3)
C2 Ir1 N1 C8 -4.8(3)
S2 Ir1 N1 C8 -95.4(3)
S1 Ir1 N1 C8 -175.6(3)
N3 Ir1 N1 N2 -98.7(7)
C18 Ir1 N1 N2 -81.1(4)
C2 Ir1 N1 N2 -170.1(4)
S2 Ir1 N1 N2 99.3(4)
S1 Ir1 N1 N2 19.2(4)
O1 C9 N2 N1 0.5(5)
C10 C9 N2 N1 -178.6(4)
C8 N1 N2 C9 0.1(5)
Ir1 N1 N2 C9 166.0(3)
O2 C24 N3 N4 0.8(5)
C17 C24 N3 N4 -180.0(4)
O2 C24 N3 Ir1 177.8(2)
C17 C24 N3 Ir1 -2.9(5)
N1 Ir1 N3 C24 20.4(8)
C18 Ir1 N3 C24 2.5(3)
C2 Ir1 N3 C24 90.0(3)
S2 Ir1 N3 C24 -177.7(3)
S1 Ir1 N3 C24 -98.2(3)
N1 Ir1 N3 N4 -163.8(6)
C18 Ir1 N3 N4 178.3(4)
C2 Ir1 N3 N4 -94.3(4)
S2 Ir1 N3 N4 -1.9(4)
S1 Ir1 N3 N4 77.6(4)
O2 C25 N4 N3 -0.1(5)
C26 C25 N4 N3 179.5(4)
C24 N3 N4 C25 -0.4(5)
Ir1 N3 N4 C25 -176.4(3)
N1 C8 O1 C9 0.9(4)
C1 C8 O1 C9 -174.3(4)
N2 C9 O1 C8 -0.9(5)
C10 C9 O1 C8 178.3(4)
N3 C24 O2 C25 -0.8(4)
C17 C24 O2 C25 -180.0(4)
N4 C25 O2 C24 0.6(5)
C26 C25 O2 C24 -179.1(4)
C34 C33 O3 P1 167.5(5)
O4' C35 O4 P1 53.7(8)
C36 C35 O4 P1 140.6(7)
O4 C35 O4' P1 -62.2(11)
C36 C35 O4' P1 -173.7(9)
C35 O4' P1 O3 109.5(11)
C35 O4' P1 O4 55.8(11)
C35 O4' P1 S2 -135.1(12)
C35 O4' P1 S1 -24.0(14)
C33 O3 P1 O4' 154.9(6)
C33 O3 P1 O4 178.9(5)
C33 O3 P1 S2 54.2(4)
C33 O3 P1 S1 -69.5(4)
C35 O4 P1 O4' -57.6(10)
C35 O4 P1 O3 171.8(7)
C35 O4 P1 S2 -70.5(7)
C35 O4 P1 S1 55.9(7)
O4' P1 S1 Ir1 -91.8(6)
O3 P1 S1 Ir1 136.91(15)
O4 P1 S1 Ir1 -123.6(2)
S2 P1 S1 Ir1 10.29(7)
N1 Ir1 S1 P1 85.77(11)
N3 Ir1 S1 P1 -104.54(10)
C18 Ir1 S1 P1 176.53(11)
C2 Ir1 S1 P1 22.8(6)
S2 Ir1 S1 P1 -7.92(6)
O4' P1 S2 Ir1 110.4(4)
O3 P1 S2 Ir1 -137.64(15)
O4 P1 S2 Ir1 116.8(3)
S1 P1 S2 Ir1 -10.39(7)
N1 Ir1 S2 P1 -88.09(11)
N3 Ir1 S2 P1 95.52(12)
C18 Ir1 S2 P1 98.0(14)
C2 Ir1 S2 P1 -166.85(12)
S1 Ir1 S2 P1 7.95(5)
